data_2239687
loop_
_publ_author_name
'Faizi, Md. Serajul Haque'
'Mashrai, Ashraf'
'Shahid, M.'
'Ahmad, Musheer'

_publ_section_title
;
 <i>N</i>^1^-[(1<i>H</i>-Imidazol-2-yl)methylidene]-<i>N</i>^4^-phenylbenzene-1,4-diamine
;
_journal_coeditor_code GG2140
_journal_issue 7
_journal_name_full 'Acta Crystallographica Section E'
_journal_page_first o806
_journal_paper_doi 10.1107/S1600536814014238
_journal_volume 70
_journal_year 2014
_chemical_formula_iupac 'C16 H14 N4'
_chemical_formula_moiety 'C16 H14 N4'
_chemical_formula_sum 'C16 H14 N4'
_chemical_formula_weight 262.31
_chemical_name_systematic <i>N</i>^1^-[(1<i>H</i>-Imidazol-2-yl)methylidene]-<i>N</i>^4^-phenylbenzene-1,4-diamine
_space_group_IT_number 14
_symmetry_cell_setting monoclinic
_symmetry_space_group_name_Hall '-P 2yn'
_symmetry_space_group_name_H-M 'P 1 21/n 1'
_atom_sites_solution_hydrogens geom
_atom_sites_solution_primary direct
_atom_sites_solution_secondary difmap
_audit_creation_method SHELXL-97
_cell_angle_alpha 90.00
_cell_angle_beta 93.124(5)
_cell_angle_gamma 90.00
_cell_formula_units_Z 4
_cell_length_a 15.663(5)
_cell_length_b 5.063(3)
_cell_length_c 16.800(5)
_cell_measurement_reflns_used 999
_cell_measurement_temperature 100(2)
_cell_measurement_theta_max 25.50
_cell_measurement_theta_min 1.8
_cell_volume 1330.3(10)
_computing_cell_refinement 'SAINT (Bruker, 2003)'
_computing_data_collection 'SMART (Bruker, 2003)'
_computing_data_reduction 'SAINT (Bruker, 2003)'
_computing_molecular_graphics 'DIAMOND (Brandenberg & Putz, 2006)'
_computing_publication_material 'DIAMOND (Brandenberg & Putz, 2006)'
_computing_structure_refinement 'SHELXL97 (Sheldrick, 2008)'
_computing_structure_solution 'SIR97 (Altomare <i>et al.</i>, 1999)'
_diffrn_ambient_temperature 100(2)
_diffrn_measured_fraction_theta_full 0.998
_diffrn_measured_fraction_theta_max 0.998
_diffrn_measurement_device_type 'Bruker SMART APEX CCD'
_diffrn_measurement_method '\w scans'
_diffrn_radiation_monochromator graphite
_diffrn_radiation_source 'fine-focus sealed tube'
_diffrn_radiation_type MoK\a
_diffrn_radiation_wavelength 0.71073
_diffrn_reflns_av_R_equivalents 0.0423
_diffrn_reflns_av_sigmaI/netI 0.0447
_diffrn_reflns_limit_h_max 20
_diffrn_reflns_limit_h_min -13
_diffrn_reflns_limit_k_max 6
_diffrn_reflns_limit_k_min -6
_diffrn_reflns_limit_l_max 22
_diffrn_reflns_limit_l_min -22
_diffrn_reflns_number 11186
_diffrn_reflns_theta_full 28.29
_diffrn_reflns_theta_max 28.29
_diffrn_reflns_theta_min 2.43
_diffrn_standards_number 0
_exptl_absorpt_coefficient_mu 0.082
_exptl_absorpt_correction_T_max 0.990
_exptl_absorpt_correction_T_min 0.984
_exptl_absorpt_correction_type multi-scan
_exptl_absorpt_process_details '(SADABS; Sheldrick, 2004)'
_exptl_crystal_colour yellow
_exptl_crystal_density_diffrn 1.310
_exptl_crystal_density_method 'not measured'
_exptl_crystal_description block
_exptl_crystal_F_000 552
_exptl_crystal_size_max 0.15
_exptl_crystal_size_mid 0.13
_exptl_crystal_size_min 0.10
_refine_diff_density_max 0.244
_refine_diff_density_min -0.177
_refine_ls_extinction_method none
_refine_ls_goodness_of_fit_ref 1.031
_refine_ls_hydrogen_treatment mixed
_refine_ls_matrix_type full
_refine_ls_number_parameters 189
_refine_ls_number_reflns 3296
_refine_ls_number_restraints 0
_refine_ls_restrained_S_all 1.031
_refine_ls_R_factor_all 0.0701
_refine_ls_R_factor_gt 0.0439
_refine_ls_shift/su_max 0.001
_refine_ls_shift/su_mean 0.000
_refine_ls_structure_factor_coef Fsqd
_refine_ls_weighting_details 'w=1/[\s^2^(Fo^2^)+(0.0458P)^2^+0.404P] where P=(Fo^2^+2Fc^2^)/3'
_refine_ls_weighting_scheme calc
_refine_ls_wR_factor_gt 0.0994
_refine_ls_wR_factor_ref 0.1101
_reflns_number_gt 2403
_reflns_number_total 3296
_reflns_threshold_expression I>2\s(I)
_cod_data_source_file gg2140sup1.cif
_cod_data_source_block I
_cod_original_sg_symbol_H-M 'P 21/n'
_cod_database_code 2239687
_cod_database_fobs_code 2239687

loop_
_symmetry_equiv_pos_as_xyz
'x, y, z'
'-x+1/2, y+1/2, -z+1/2'
'-x, -y, -z'
'x-1/2, -y-1/2, z-1/2'

loop_
_atom_site_type_symbol
_atom_site_label
_atom_site_fract_x
_atom_site_fract_y
_atom_site_fract_z
_atom_site_U_iso_or_equiv
_atom_site_adp_type
_atom_site_calc_flag
_atom_site_refinement_flags
_atom_site_occupancy
_atom_site_symmetry_multiplicity
C C1 0.43125(8) -0.1760(3) 0.33278(8) 0.0214(3) Uani d . 1 1
C C2 0.38397(9) -0.3415(3) 0.28135(9) 0.0282(3) Uani d . 1 1
H H2 0.3891 -0.3274 0.2266 0.034 Uiso calc R 1 1
C C3 0.32914(10) -0.5278(3) 0.31101(11) 0.0352(4) Uani d . 1 1
H H3 0.2974 -0.6371 0.2761 0.042 Uiso calc R 1 1
C C4 0.32145(10) -0.5514(3) 0.39221(11) 0.0337(4) Uani d . 1 1
H H4 0.2861 -0.6802 0.4121 0.040 Uiso calc R 1 1
C C5 0.36660(10) -0.3828(3) 0.44371(10) 0.0308(4) Uani d . 1 1
H H5 0.3607 -0.3959 0.4984 0.037 Uiso calc R 1 1
C C6 0.42048(9) -0.1945(3) 0.41415(9) 0.0275(3) Uani d . 1 1
H H6 0.4498 -0.0793 0.4490 0.033 Uiso calc R 1 1
C C7 0.57160(9) 0.0512(3) 0.32757(8) 0.0199(3) Uani d . 1 1
C C8 0.61533(9) -0.1149(3) 0.38253(8) 0.0202(3) Uani d . 1 1
H H8 0.5862 -0.2506 0.4066 0.024 Uiso calc R 1 1
C C9 0.70154(9) -0.0785(3) 0.40118(8) 0.0200(3) Uani d . 1 1
H H9 0.7299 -0.1937 0.4367 0.024 Uiso calc R 1 1
C C10 0.74693(8) 0.1273(3) 0.36788(8) 0.0174(3) Uani d . 1 1
C C11 0.70272(9) 0.2954(3) 0.31390(8) 0.0200(3) Uani d . 1 1
H H11 0.7316 0.4341 0.2910 0.024 Uiso calc R 1 1
C C12 0.61719(9) 0.2582(3) 0.29428(8) 0.0217(3) Uani d . 1 1
H H12 0.5891 0.3725 0.2583 0.026 Uiso calc R 1 1
C C13 0.87684(9) 0.3549(3) 0.38064(8) 0.0190(3) Uani d . 1 1
C C14 0.96846(8) 0.3614(3) 0.39783(8) 0.0173(3) Uani d . 1 1
C C15 1.09852(9) 0.2263(3) 0.43150(8) 0.0199(3) Uani d . 1 1
H H15 1.1455 0.1208 0.4459 0.024 Uiso calc R 1 1
C C16 1.09789(9) 0.4940(3) 0.42150(8) 0.0206(3) Uani d . 1 1
H H16 1.1456 0.6027 0.4281 0.025 Uiso calc R 1 1
N N1 0.48649(8) 0.0127(3) 0.30203(8) 0.0259(3) Uani d . 1 1
N N2 0.83589(7) 0.1392(2) 0.38775(6) 0.0185(3) Uani d . 1 1
N N3 1.01646(7) 0.5797(2) 0.40025(7) 0.0192(3) Uani d . 1 1
N N4 1.01628(7) 0.1451(2) 0.41603(6) 0.0181(3) Uani d . 1 1
H H101 0.9981 -0.0150 0.4176 0.022 Uiso calc R 1 1
H H102 0.4709(11) 0.072(4) 0.2555(11) 0.037(5) Uiso d . 1 1
H H13 0.8508(10) 0.525(3) 0.3660(9) 0.026(4) Uiso d . 1 1

loop_
_atom_site_aniso_label
_atom_site_aniso_U_11
_atom_site_aniso_U_22
_atom_site_aniso_U_33
_atom_site_aniso_U_12
_atom_site_aniso_U_13
_atom_site_aniso_U_23
C1 0.0150(7) 0.0220(7) 0.0272(7) 0.0025(5) 0.0010(5) 0.0033(6)
C2 0.0250(8) 0.0332(9) 0.0260(8) -0.0003(7) -0.0016(6) 0.0003(6)
C3 0.0268(9) 0.0310(9) 0.0470(10) -0.0053(7) -0.0044(7) -0.0042(8)
C4 0.0223(8) 0.0287(8) 0.0509(11) -0.0015(7) 0.0083(7) 0.0113(7)
C5 0.0254(8) 0.0362(9) 0.0316(8) 0.0038(7) 0.0071(6) 0.0098(7)
C6 0.0242(8) 0.0320(9) 0.0262(8) -0.0016(6) 0.0013(6) -0.0003(6)
C7 0.0200(7) 0.0198(7) 0.0202(7) 0.0003(5) 0.0021(5) -0.0021(5)
C8 0.0208(7) 0.0172(7) 0.0230(7) -0.0029(5) 0.0038(5) 0.0020(5)
C9 0.0234(7) 0.0162(6) 0.0204(7) 0.0010(5) 0.0017(5) 0.0009(5)
C10 0.0192(7) 0.0153(6) 0.0177(6) 0.0002(5) 0.0024(5) -0.0037(5)
C11 0.0246(7) 0.0153(6) 0.0204(7) -0.0026(5) 0.0040(5) 0.0005(5)
C12 0.0254(8) 0.0183(7) 0.0213(7) 0.0011(6) 0.0015(5) 0.0028(6)
C13 0.0228(7) 0.0165(7) 0.0178(6) 0.0015(6) 0.0027(5) -0.0014(5)
C14 0.0214(7) 0.0141(6) 0.0169(6) -0.0004(5) 0.0038(5) -0.0007(5)
C15 0.0180(7) 0.0182(7) 0.0234(7) -0.0001(5) 0.0002(5) -0.0014(5)
C16 0.0209(7) 0.0176(7) 0.0235(7) -0.0028(5) 0.0020(5) -0.0018(5)
N1 0.0198(6) 0.0314(7) 0.0260(7) -0.0040(5) -0.0027(5) 0.0092(6)
N2 0.0208(6) 0.0169(6) 0.0179(6) -0.0023(5) 0.0025(4) -0.0010(4)
N3 0.0200(6) 0.0149(6) 0.0226(6) -0.0015(4) 0.0018(5) -0.0013(4)
N4 0.0208(6) 0.0117(5) 0.0220(6) -0.0024(4) 0.0022(4) -0.0001(4)

loop_
_atom_type_symbol
_atom_type_description
_atom_type_scat_dispersion_real
_atom_type_scat_dispersion_imag
_atom_type_scat_source
C C 0.0033 0.0016 'International Tables Vol C Tables 4.2.6.8 and 6.1.1.4'
H H 0.0000 0.0000 'International Tables Vol C Tables 4.2.6.8 and 6.1.1.4'
N N 0.0061 0.0033 'International Tables Vol C Tables 4.2.6.8 and 6.1.1.4'

loop_
_geom_angle_atom_site_label_1
_geom_angle_atom_site_label_2
_geom_angle_atom_site_label_3
_geom_angle
C2 C1 C6 118.84(13)
C2 C1 N1 119.97(14)
C6 C1 N1 121.15(13)
C3 C2 C1 120.45(15)
C3 C2 H2 119.8
C1 C2 H2 119.8
C4 C3 C2 120.21(16)
C4 C3 H3 119.9
C2 C3 H3 119.9
C3 C4 C5 119.69(15)
C3 C4 H4 120.2
C5 C4 H4 120.2
C4 C5 C6 120.16(15)
C4 C5 H5 119.9
C6 C5 H5 119.9
C5 C6 C1 120.58(15)
C5 C6 H6 119.7
C1 C6 H6 119.7
N1 C7 C8 123.04(13)
N1 C7 C12 118.81(13)
C8 C7 C12 118.08(13)
C9 C8 C7 120.43(13)
C9 C8 H8 119.8
C7 C8 H8 119.8
C8 C9 C10 121.43(13)
C8 C9 H9 119.3
C10 C9 H9 119.3
C9 C10 C11 117.97(13)
C9 C10 N2 116.95(12)
C11 C10 N2 124.95(12)
C12 C11 C10 120.90(13)
C12 C11 H11 119.6
C10 C11 H11 119.5
C11 C12 C7 121.16(13)
C11 C12 H12 119.4
C7 C12 H12 119.4
N2 C13 C14 119.90(13)
N2 C13 H13 124.9(9)
C14 C13 H13 115.2(9)
N3 C14 N4 111.05(12)
N3 C14 C13 125.08(12)
N4 C14 C13 123.84(12)
N4 C15 C16 105.97(13)
N4 C15 H15 127.0
C16 C15 H15 127.0
C15 C16 N3 110.19(13)
C15 C16 H16 124.9
N3 C16 H16 124.9
C7 N1 C1 125.46(13)
C7 N1 H102 116.8(12)
C1 N1 H102 114.9(12)
C13 N2 C10 120.49(12)
C14 N3 C16 105.04(12)
C14 N4 C15 107.74(11)
C14 N4 H101 126.1
C15 N4 H101 126.1

loop_
_geom_bond_atom_site_label_1
_geom_bond_atom_site_label_2
_geom_bond_distance
C1 C2 1.388(2)
C1 C6 1.390(2)
C1 N1 1.4060(19)
C2 C3 1.386(2)
C2 H2 0.9300
C3 C4 1.381(2)
C3 H3 0.9300
C4 C5 1.383(2)
C4 H4 0.9300
C5 C6 1.383(2)
C5 H5 0.9300
C6 H6 0.9300
C7 N1 1.3918(18)
C7 C8 1.400(2)
C7 C12 1.402(2)
C8 C9 1.382(2)
C8 H8 0.9300
C9 C10 1.3957(19)
C9 H9 0.9300
C10 C11 1.3990(19)
C10 N2 1.4163(18)
C11 C12 1.375(2)
C11 H11 0.9300
C12 H12 0.9300
C13 N2 1.2757(18)
C13 C14 1.449(2)
C13 H13 0.976(17)
C14 N3 1.3358(18)
C14 N4 1.3526(18)
C15 N4 1.3636(18)
C15 C16 1.366(2)
C15 H15 0.9300
C16 N3 1.3757(18)
C16 H16 0.9300
N1 H102 0.860(19)
N4 H101 0.8600

loop_
_geom_hbond_atom_site_label_D
_geom_hbond_atom_site_label_H
_geom_hbond_atom_site_label_A
_geom_hbond_site_symmetry_A
_geom_hbond_distance_DH
_geom_hbond_distance_HA
_geom_hbond_distance_DA
_geom_hbond_angle_DHA
_geom_hbond_publ_flag
N4 H101 N3 1_545 0.86 2.09 2.875(3) 151 yes
C2 H2 Cg1 2_645 0.93 2.83 3.691(3) 155 yes

loop_
_geom_torsion_atom_site_label_1
_geom_torsion_atom_site_label_2
_geom_torsion_atom_site_label_3
_geom_torsion_atom_site_label_4
_geom_torsion
C6 C1 C2 C3 -2.1(2)
N1 C1 C2 C3 -179.81(14)
C1 C2 C3 C4 -0.4(2)
C2 C3 C4 C5 2.1(2)
C3 C4 C5 C6 -1.2(2)
C4 C5 C6 C1 -1.3(2)
C2 C1 C6 C5 3.0(2)
N1 C1 C6 C5 -179.36(14)
N1 C7 C8 C9 175.16(13)
C12 C7 C8 C9 -1.8(2)
C7 C8 C9 C10 1.8(2)
C8 C9 C10 C11 -0.8(2)
C8 C9 C10 N2 -176.86(12)
C9 C10 C11 C12 -0.07(19)
N2 C10 C11 C12 175.65(12)
C10 C11 C12 C7 -0.1(2)
N1 C7 C12 C11 -176.13(13)
C8 C7 C12 C11 1.0(2)
N2 C13 C14 N3 -172.90(12)
N2 C13 C14 N4 5.0(2)
N4 C15 C16 N3 0.14(16)
C8 C7 N1 C1 6.8(2)
C12 C7 N1 C1 -176.26(14)
C2 C1 N1 C7 -130.27(16)
C6 C1 N1 C7 52.1(2)
C14 C13 N2 C10 -177.30(11)
C9 C10 N2 C13 -158.92(12)
C11 C10 N2 C13 25.31(19)
N4 C14 N3 C16 -0.39(14)
C13 C14 N3 C16 177.74(12)
C15 C16 N3 C14 0.15(15)
N3 C14 N4 C15 0.49(15)
C13 C14 N4 C15 -177.67(12)
C16 C15 N4 C14 -0.37(15)
